data_4134770
loop_
_publ_author_name
'Zeman, Charles J.'
'Shen, Yu-Hsuan'
'Heller, Jessica'
'Abboud, Khalil A.'
'Schanze, Kirk S.'
'Veige, Adam S.'

_publ_section_title
;
 Excited State Turn-On of Aurophilicity and Tunability of Relativistic
 Effects in a Series of Digold Triazolates Synthesized via iClick.
;
_journal_name_full 'Journal of the American Chemical Society'
_journal_paper_doi 10.1021/jacs.0c01624
_journal_year 2020
_chemical_formula_sum 'C48 H36 Au2 P2 S2'
_chemical_formula_weight 1132.76
_space_group_crystal_system triclinic
_space_group_IT_number 2
_space_group_name_Hall '-P 1'
_space_group_name_H-M_alt 'P -1'
_atom_sites_solution_hydrogens geom
_atom_sites_solution_primary direct
_atom_sites_solution_secondary difmap
_audit_creation_method SHELXL-2018/3
_audit_update_record
;
2019-06-28 # Formatted by publCIF

;
_cell_angle_alpha 96.6190(10)
_cell_angle_beta 93.3830(10)
_cell_angle_gamma 92.2090(10)
_cell_formula_units_Z 2
_cell_length_a 11.4948(4)
_cell_length_b 12.7123(5)
_cell_length_c 13.9821(6)
_cell_measurement_reflns_used 9615
_cell_measurement_temperature 100(2)
_cell_measurement_theta_max 32.88
_cell_measurement_theta_min 2.70
_cell_volume 2023.86(14)
_computing_cell_refinement 'Bruker APEX3 (Bruker, 2014)'
_computing_data_collection 'Bruker APEX3 (Bruker, 2014)'
_computing_data_reduction 'Bruker Apex3 SAINT (Bruker, 2014)'
_computing_molecular_graphics 'XP in SHELXTL-plus, Bruker 2014'
_computing_publication_material 'SHELXL2014/7, Sheldrick, G. M. 2014'
_computing_structure_refinement 'SHELXL2014/7, Sheldrick G. M. 2014'
_computing_structure_solution 'SHELXL2014/7, Sheldrick G. M. 2014'
_diffrn_ambient_temperature 100(2)
_diffrn_measured_fraction_theta_full 0.990
_diffrn_measured_fraction_theta_max 0.909
_diffrn_measurement_device_type 'Bruker D8 Venture'
_diffrn_measurement_method 'phi and omega scans'
_diffrn_radiation_type MoK\a
_diffrn_radiation_wavelength 0.71073
_diffrn_reflns_av_R_equivalents 0.0226
_diffrn_reflns_av_unetI/netI 0.0134
_diffrn_reflns_Laue_measured_fraction_full 0.990
_diffrn_reflns_Laue_measured_fraction_max 0.909
_diffrn_reflns_limit_h_max 17
_diffrn_reflns_limit_h_min -17
_diffrn_reflns_limit_k_max 19
_diffrn_reflns_limit_k_min -18
_diffrn_reflns_limit_l_max 21
_diffrn_reflns_limit_l_min -20
_diffrn_reflns_number 117239
_diffrn_reflns_point_group_measured_fraction_full 0.990
_diffrn_reflns_point_group_measured_fraction_max 0.909
_diffrn_reflns_theta_full 25.000
_diffrn_reflns_theta_max 33.108
_diffrn_reflns_theta_min 2.701
_diffrn_source 'I\mS microsource 3.0'
_exptl_absorpt_coefficient_mu 7.457
_exptl_absorpt_correction_T_max 0.5628
_exptl_absorpt_correction_T_min 0.3433
_exptl_absorpt_correction_type multi-scan
_exptl_absorpt_process_details 'Sheldrick, G. M., sadabs (2014). Acta Cryst. C71, 3--8.'
_exptl_crystal_colour yellow
_exptl_crystal_density_diffrn 1.859
_exptl_crystal_description plate
_exptl_crystal_F_000 1088
_exptl_crystal_size_max 0.223
_exptl_crystal_size_mid 0.205
_exptl_crystal_size_min 0.126
_exptl_transmission_factor_max 0.4353
_exptl_transmission_factor_min 0.2896
_refine_diff_density_max 1.406
_refine_diff_density_min -1.449
_refine_diff_density_rms 0.106
_refine_ls_extinction_method none
_refine_ls_goodness_of_fit_ref 1.049
_refine_ls_hydrogen_treatment constr
_refine_ls_matrix_type full
_refine_ls_number_parameters 488
_refine_ls_number_reflns 14010
_refine_ls_number_restraints 18
_refine_ls_restrained_S_all 1.066
_refine_ls_R_factor_all 0.0198
_refine_ls_R_factor_gt 0.0179
_refine_ls_shift/su_max 0.005
_refine_ls_shift/su_mean 0.000
_refine_ls_structure_factor_coef Fsqd
_refine_ls_weighting_details 'w=1/[\s^2^(Fo^2^)+(0.0113P)^2^+4.9762P] where P=(Fo^2^+2Fc^2^)/3'
_refine_ls_weighting_scheme calc
_refine_ls_wR_factor_gt 0.0418
_refine_ls_wR_factor_ref 0.0427
_reflns_Friedel_coverage 0.000
_reflns_number_gt 13274
_reflns_number_total 14010
_reflns_threshold_expression 'I > 2\s(I)'
_cod_data_source_file ja0c01624_si_006.cif
_cod_data_source_block shen3
_cod_database_code 4134770
_shelx_shelxl_version_number 2018/3
_shelx_space_group_comment
; 
The symmetry employed for this shelxl refinement is uniquely defined 
by the following loop, which should always be used as a source of 
symmetry information in preference to the above space-group names. 
They are only intended as comments. 
;
_shelx_estimated_absorpt_t_min 0.287
_shelx_estimated_absorpt_t_max 0.453
_publcif_funding_html
;
;

loop_
_space_group_symop_operation_xyz
'x, y, z'
'-x, -y, -z'

loop_
_atom_site_label
_atom_site_type_symbol
_atom_site_fract_x
_atom_site_fract_y
_atom_site_fract_z
_atom_site_U_iso_or_equiv
_atom_site_adp_type
_atom_site_occupancy
_atom_site_site_symmetry_order
_atom_site_calc_flag
_atom_site_refinement_flags_posn
_atom_site_refinement_flags_adp
_atom_site_refinement_flags_occupancy
_atom_site_disorder_assembly
_atom_site_disorder_group
Au1 Au 0.59126(2) 0.26605(2) 0.65152(2) 0.01240(2) Uani 1 1 d . . . . .
C1 C 0.71066(19) 0.51041(17) 0.75547(15) 0.0180(4) Uani 1 1 d . . . . .
C2 C 0.70896(19) 0.58220(17) 0.70532(15) 0.0186(4) Uani 1 1 d . . . . .
C3 C 0.71293(19) 0.66165(16) 0.64190(14) 0.0171(4) Uani 1 1 d . . . . .
C4 C 0.61483(19) 0.72404(13) 0.60908(12) 0.0134(3) Uani 1 1 d D . . . .
H4A H 0.537062 0.722162 0.628551 0.016 Uiso 1 1 calc R U . . .
C5 C 0.6641(2) 0.78925(19) 0.54000(17) 0.0245(4) Uani 1 1 d D . . . .
H5A H 0.618989 0.838161 0.509093 0.029 Uiso 1 1 calc R U . . .
C6 C 0.7782(2) 0.77558(19) 0.52277(17) 0.0251(4) Uani 1 1 d D . . . .
H6A H 0.819162 0.813012 0.479216 0.030 Uiso 1 1 calc R U . . .
S1 S 0.83910(6) 0.68507(5) 0.58703(5) 0.02808(12) Uani 1 1 d D . . . .
Au2 Au 0.71856(2) 0.39258(2) 0.83737(2) 0.01442(2) Uani 1 1 d . . . . .
C11 C 0.46644(17) 0.25695(16) 0.74385(14) 0.0155(3) Uani 1 1 d . . . . .
C12 C 0.39508(18) 0.24907(17) 0.80376(15) 0.0168(3) Uani 1 1 d . . . . .
C13 C 0.31352(18) 0.2378(2) 0.87438(15) 0.0212(4) Uani 1 1 d . . . . .
C14 C 0.2375(9) 0.3197(9) 0.9379(8) 0.0262(4) Uani 0.480(3) 1 d D . P A 1
H14A H 0.233352 0.393989 0.936134 0.031 Uiso 0.480(3) 1 calc R U P A 1
C15 C 0.1753(5) 0.2520(5) 0.9999(4) 0.0262(4) Uani 0.480(3) 1 d D . P A 1
H15A H 0.124323 0.278107 1.047300 0.031 Uiso 0.480(3) 1 calc R U P A 1
C16 C 0.1994(5) 0.1507(5) 0.9814(4) 0.0262(4) Uani 0.480(3) 1 d D . P A 1
H16A H 0.166346 0.098368 1.016325 0.031 Uiso 0.480(3) 1 calc R U P A 1
S2 S 0.27536(18) 0.12349(19) 0.90838(18) 0.0262(4) Uani 0.480(3) 1 d D . P A 1
C14' C 0.2602(10) 0.1367(11) 0.9142(8) 0.0317(4) Uani 0.520(3) 1 d D . P A 2
H14B H 0.271984 0.064075 0.894554 0.038 Uiso 0.520(3) 1 calc R U P A 2
C15' C 0.1830(5) 0.1865(5) 0.9941(4) 0.0317(4) Uani 0.520(3) 1 d D . P A 2
H15B H 0.141955 0.146960 1.036133 0.038 Uiso 0.520(3) 1 calc R U P A 2
C16' C 0.1821(5) 0.2916(5) 0.9959(4) 0.0317(4) Uani 0.520(3) 1 d D . P A 2
H16B H 0.136122 0.333199 1.038705 0.038 Uiso 0.520(3) 1 calc R U P A 2
S2' S 0.25335(17) 0.33879(17) 0.93069(15) 0.0317(4) Uani 0.520(3) 1 d D . P A 2
P1 P 0.73303(4) 0.26780(4) 0.54448(3) 0.01207(8) Uani 1 1 d . . . . .
C21 C 0.70417(16) 0.35292(15) 0.45090(14) 0.0129(3) Uani 1 1 d . . . . .
C22 C 0.64931(18) 0.44775(16) 0.47500(15) 0.0167(3) Uani 1 1 d . . . . .
H22A H 0.632421 0.468578 0.539980 0.020 Uiso 1 1 calc R U . . .
C23 C 0.61943(19) 0.51170(17) 0.40370(16) 0.0190(4) Uani 1 1 d . . . . .
H23A H 0.583914 0.576945 0.420566 0.023 Uiso 1 1 calc R U . . .
C24 C 0.64114(18) 0.48080(17) 0.30835(15) 0.0186(4) Uani 1 1 d . . . . .
H24A H 0.617661 0.523301 0.259666 0.022 Uiso 1 1 calc R U . . .
C25 C 0.69721(19) 0.38771(18) 0.28416(15) 0.0196(4) Uani 1 1 d . . . . .
H25A H 0.713907 0.367413 0.219048 0.024 Uiso 1 1 calc R U . . .
C26 C 0.72916(18) 0.32382(17) 0.35503(14) 0.0171(4) Uani 1 1 d . . . . .
H26A H 0.768020 0.260346 0.338168 0.021 Uiso 1 1 calc R U . . .
C31 C 0.75239(18) 0.13988(15) 0.47593(14) 0.0151(3) Uani 1 1 d . . . . .
C32 C 0.8615(2) 0.10594(17) 0.45135(16) 0.0200(4) Uani 1 1 d . . . . .
H32A H 0.930041 0.146469 0.476275 0.024 Uiso 1 1 calc R U . . .
C33 C 0.8701(2) 0.01234(19) 0.39010(17) 0.0249(4) Uani 1 1 d . . . . .
H33A H 0.944618 -0.011355 0.374061 0.030 Uiso 1 1 calc R U . . .
C34 C 0.7703(2) -0.04625(18) 0.35251(17) 0.0264(5) Uani 1 1 d . . . . .
H34A H 0.776531 -0.109268 0.309805 0.032 Uiso 1 1 calc R U . . .
C35 C 0.6614(2) -0.01301(19) 0.37717(18) 0.0268(5) Uani 1 1 d . . . . .
H35A H 0.593024 -0.053365 0.351602 0.032 Uiso 1 1 calc R U . . .
C36 C 0.6525(2) 0.07929(17) 0.43925(17) 0.0218(4) Uani 1 1 d . . . . .
H36A H 0.577854 0.101361 0.456869 0.026 Uiso 1 1 calc R U . . .
C41 C 0.87595(16) 0.30549(15) 0.60286(13) 0.0129(3) Uani 1 1 d . . . . .
C42 C 0.91707(18) 0.24574(17) 0.67478(15) 0.0172(4) Uani 1 1 d . . . . .
H42A H 0.869770 0.188867 0.692088 0.021 Uiso 1 1 calc R U . . .
C43 C 1.02679(19) 0.26937(18) 0.72086(15) 0.0194(4) Uani 1 1 d . . . . .
H43A H 1.054960 0.228203 0.769108 0.023 Uiso 1 1 calc R U . . .
C44 C 1.09538(19) 0.35339(18) 0.69630(15) 0.0202(4) Uani 1 1 d . . . . .
H44A H 1.170953 0.368886 0.727151 0.024 Uiso 1 1 calc R U . . .
C45 C 1.05400(19) 0.41458(18) 0.62704(16) 0.0210(4) Uani 1 1 d . . . . .
H45A H 1.100543 0.472912 0.611615 0.025 Uiso 1 1 calc R U . . .
C46 C 0.94415(18) 0.39087(17) 0.57982(15) 0.0177(4) Uani 1 1 d . . . . .
H46A H 0.915987 0.432777 0.532149 0.021 Uiso 1 1 calc R U . . .
P2 P 0.74104(4) 0.26471(4) 0.93752(4) 0.01310(8) Uani 1 1 d . . . . .
C61 C 0.85176(17) 0.30206(16) 1.03490(14) 0.0149(3) Uani 1 1 d . . . . .
C62 C 0.89730(19) 0.40647(17) 1.04889(16) 0.0197(4) Uani 1 1 d . . . . .
H62A H 0.878325 0.453458 1.002765 0.024 Uiso 1 1 calc R U . . .
C63 C 0.9703(2) 0.44209(19) 1.12996(17) 0.0244(4) Uani 1 1 d . . . . .
H63A H 1.000108 0.513513 1.139741 0.029 Uiso 1 1 calc R U . . .
C64 C 0.99934(19) 0.3729(2) 1.19654(16) 0.0226(4) Uani 1 1 d . . . . .
H64A H 1.049556 0.396972 1.251768 0.027 Uiso 1 1 calc R U . . .
C65 C 0.95497(19) 0.26770(19) 1.18266(15) 0.0209(4) Uani 1 1 d . . . . .
H65A H 0.975618 0.220353 1.228046 0.025 Uiso 1 1 calc R U . . .
C66 C 0.88125(19) 0.23307(17) 1.10298(15) 0.0188(4) Uani 1 1 d . . . . .
H66A H 0.850215 0.162020 1.094113 0.023 Uiso 1 1 calc R U . . .
C71 C 0.77945(18) 0.13914(15) 0.87502(14) 0.0148(3) Uani 1 1 d . . . . .
C72 C 0.89274(19) 0.10398(17) 0.88008(15) 0.0182(4) Uani 1 1 d . . . . .
H72A H 0.951085 0.142201 0.922739 0.022 Uiso 1 1 calc R U . . .
C73 C 0.9203(2) 0.01247(18) 0.82233(16) 0.0213(4) Uani 1 1 d . . . . .
H73A H 0.997312 -0.011911 0.826232 0.026 Uiso 1 1 calc R U . . .
C74 C 0.8358(2) -0.04301(19) 0.75930(18) 0.0269(5) Uani 1 1 d . . . . .
H74A H 0.854947 -0.105091 0.719907 0.032 Uiso 1 1 calc R U . . .
C75 C 0.7226(2) -0.00763(18) 0.75377(17) 0.0246(4) Uani 1 1 d . . . . .
H75A H 0.664778 -0.045484 0.710335 0.029 Uiso 1 1 calc R U . . .
C76 C 0.69421(19) 0.08259(17) 0.81144(15) 0.0187(4) Uani 1 1 d . . . . .
H76A H 0.616811 0.106150 0.807876 0.022 Uiso 1 1 calc R U . . .
C81 C 0.61655(17) 0.23623(17) 1.00497(14) 0.0167(3) Uani 1 1 d . . . . .
C82 C 0.54935(19) 0.3214(2) 1.03599(16) 0.0229(4) Uani 1 1 d . . . . .
H82A H 0.561880 0.388157 1.013018 0.027 Uiso 1 1 calc R U . . .
C83 C 0.4639(2) 0.3080(2) 1.10077(18) 0.0307(5) Uani 1 1 d . . . . .
H83A H 0.418968 0.366076 1.122925 0.037 Uiso 1 1 calc R U . . .
C84 C 0.4445(2) 0.2107(3) 1.13270(18) 0.0332(6) Uani 1 1 d . . . . .
H84A H 0.385870 0.201899 1.176633 0.040 Uiso 1 1 calc R U . . .
C85 C 0.5098(2) 0.1254(2) 1.10125(19) 0.0320(5) Uani 1 1 d . . . . .
H85A H 0.495768 0.058540 1.123591 0.038 Uiso 1 1 calc R U . . .
C86 C 0.5961(2) 0.13777(19) 1.03688(17) 0.0230(4) Uani 1 1 d . . . . .
H86A H 0.640581 0.079385 1.014910 0.028 Uiso 1 1 calc R U . . .

loop_
_atom_site_aniso_label
_atom_site_aniso_U_11
_atom_site_aniso_U_22
_atom_site_aniso_U_33
_atom_site_aniso_U_23
_atom_site_aniso_U_13
_atom_site_aniso_U_12
Au1 0.01256(3) 0.01399(3) 0.01087(3) 0.00204(2) 0.00205(2) -0.00038(2)
C1 0.0198(9) 0.0170(9) 0.0168(9) 0.0004(7) -0.0006(7) 0.0020(7)
C2 0.0208(9) 0.0178(9) 0.0168(9) 0.0008(7) -0.0002(7) 0.0016(7)
C3 0.0221(9) 0.0148(8) 0.0140(8) 0.0001(7) 0.0003(7) 0.0000(7)
C4 0.0307(10) 0.0044(7) 0.0048(7) 0.0011(5) 0.0009(6) -0.0015(6)
C5 0.0311(12) 0.0206(10) 0.0218(10) 0.0044(8) -0.0044(8) 0.0034(8)
C6 0.0325(12) 0.0235(10) 0.0205(10) 0.0089(8) 0.0009(9) -0.0003(9)
S1 0.0301(3) 0.0308(3) 0.0250(3) 0.0088(2) 0.0037(2) 0.0026(2)
Au2 0.01779(4) 0.01238(3) 0.01307(3) 0.00186(2) -0.00057(2) 0.00155(2)
C11 0.0154(8) 0.0169(8) 0.0145(8) 0.0019(7) 0.0022(6) 0.0001(7)
C12 0.0163(8) 0.0194(9) 0.0146(8) 0.0019(7) 0.0007(7) 0.0006(7)
C13 0.0134(8) 0.0367(12) 0.0136(8) 0.0037(8) 0.0018(7) -0.0006(8)
C14 0.0232(8) 0.0356(10) 0.0213(7) 0.0080(6) 0.0048(5) 0.0001(6)
C15 0.0232(8) 0.0356(10) 0.0213(7) 0.0080(6) 0.0048(5) 0.0001(6)
C16 0.0232(8) 0.0356(10) 0.0213(7) 0.0080(6) 0.0048(5) 0.0001(6)
S2 0.0232(8) 0.0356(10) 0.0213(7) 0.0080(6) 0.0048(5) 0.0001(6)
C14' 0.0253(8) 0.0506(12) 0.0211(6) 0.0046(6) 0.0057(5) 0.0165(6)
C15' 0.0253(8) 0.0506(12) 0.0211(6) 0.0046(6) 0.0057(5) 0.0165(6)
C16' 0.0253(8) 0.0506(12) 0.0211(6) 0.0046(6) 0.0057(5) 0.0165(6)
S2' 0.0253(8) 0.0506(12) 0.0211(6) 0.0046(6) 0.0057(5) 0.0165(6)
P1 0.0129(2) 0.0122(2) 0.01118(19) 0.00146(16) 0.00166(15) -0.00003(16)
C21 0.0124(8) 0.0134(8) 0.0129(8) 0.0019(6) 0.0007(6) -0.0006(6)
C22 0.0194(9) 0.0145(8) 0.0157(8) 0.0000(7) 0.0008(7) 0.0014(7)
C23 0.0214(9) 0.0152(9) 0.0210(9) 0.0037(7) 0.0001(7) 0.0031(7)
C24 0.0169(9) 0.0210(9) 0.0186(9) 0.0071(7) -0.0023(7) -0.0003(7)
C25 0.0225(10) 0.0234(10) 0.0139(8) 0.0046(7) 0.0026(7) 0.0033(8)
C26 0.0193(9) 0.0188(9) 0.0142(8) 0.0029(7) 0.0036(7) 0.0046(7)
C31 0.0190(9) 0.0124(8) 0.0139(8) 0.0014(6) 0.0013(6) 0.0003(7)
C32 0.0216(10) 0.0183(9) 0.0200(9) 0.0006(7) 0.0039(7) 0.0025(7)
C33 0.0327(12) 0.0206(10) 0.0220(10) -0.0002(8) 0.0064(9) 0.0099(9)
C34 0.0453(14) 0.0155(9) 0.0176(9) -0.0015(7) 0.0004(9) 0.0051(9)
C35 0.0355(13) 0.0175(10) 0.0249(11) -0.0027(8) -0.0055(9) -0.0022(9)
C36 0.0218(10) 0.0174(9) 0.0246(10) -0.0015(8) -0.0015(8) -0.0014(7)
C41 0.0135(8) 0.0137(8) 0.0114(7) 0.0009(6) 0.0012(6) 0.0008(6)
C42 0.0180(9) 0.0175(9) 0.0169(9) 0.0061(7) 0.0001(7) -0.0012(7)
C43 0.0193(9) 0.0223(10) 0.0171(9) 0.0063(7) -0.0011(7) 0.0009(7)
C44 0.0176(9) 0.0253(10) 0.0173(9) 0.0040(8) -0.0019(7) -0.0032(8)
C45 0.0200(9) 0.0226(10) 0.0203(9) 0.0060(8) -0.0012(7) -0.0068(8)
C46 0.0188(9) 0.0187(9) 0.0159(8) 0.0051(7) -0.0011(7) -0.0024(7)
P2 0.0141(2) 0.0126(2) 0.0127(2) 0.00153(16) 0.00086(16) 0.00143(16)
C61 0.0144(8) 0.0169(8) 0.0131(8) 0.0005(6) 0.0009(6) 0.0016(6)
C62 0.0225(10) 0.0183(9) 0.0179(9) 0.0031(7) -0.0001(7) -0.0028(7)
C63 0.0273(11) 0.0243(10) 0.0198(10) -0.0019(8) 0.0011(8) -0.0073(8)
C64 0.0175(9) 0.0330(12) 0.0157(9) -0.0029(8) -0.0012(7) 0.0012(8)
C65 0.0194(9) 0.0287(11) 0.0158(9) 0.0052(8) 0.0000(7) 0.0084(8)
C66 0.0201(9) 0.0183(9) 0.0185(9) 0.0035(7) 0.0004(7) 0.0039(7)
C71 0.0178(8) 0.0137(8) 0.0135(8) 0.0028(6) 0.0027(6) 0.0015(7)
C72 0.0188(9) 0.0187(9) 0.0178(9) 0.0031(7) 0.0031(7) 0.0039(7)
C73 0.0232(10) 0.0193(9) 0.0226(10) 0.0024(8) 0.0061(8) 0.0088(8)
C74 0.0388(13) 0.0175(10) 0.0245(11) -0.0019(8) 0.0068(9) 0.0071(9)
C75 0.0335(12) 0.0178(9) 0.0208(10) -0.0036(8) 0.0021(9) -0.0024(8)
C76 0.0206(9) 0.0169(9) 0.0183(9) 0.0008(7) 0.0014(7) 0.0005(7)
C81 0.0134(8) 0.0214(9) 0.0148(8) -0.0004(7) 0.0008(6) 0.0006(7)
C82 0.0185(9) 0.0297(11) 0.0195(9) -0.0022(8) 0.0006(7) 0.0060(8)
C83 0.0189(10) 0.0489(16) 0.0217(11) -0.0085(10) 0.0025(8) 0.0064(10)
C84 0.0193(10) 0.0593(18) 0.0189(10) -0.0036(11) 0.0062(8) -0.0067(11)
C85 0.0269(12) 0.0443(15) 0.0251(11) 0.0058(10) 0.0076(9) -0.0095(11)
C86 0.0205(10) 0.0244(10) 0.0246(10) 0.0045(8) 0.0047(8) -0.0026(8)

loop_
_atom_type_symbol
_atom_type_description
_atom_type_scat_dispersion_real
_atom_type_scat_dispersion_imag
_atom_type_scat_source
C C 0.0033 0.0016 'International Tables Vol C Tables 4.2.6.8 and 6.1.1.4'
H H 0.0000 0.0000 'International Tables Vol C Tables 4.2.6.8 and 6.1.1.4'
Au Au -2.0133 8.8022 'International Tables Vol C Tables 4.2.6.8 and 6.1.1.4'
P P 0.1023 0.0942 'International Tables Vol C Tables 4.2.6.8 and 6.1.1.4'
S S 0.1246 0.1234 'International Tables Vol C Tables 4.2.6.8 and 6.1.1.4'

loop_
_geom_angle_atom_site_label_1
_geom_angle_atom_site_label_2
_geom_angle_atom_site_label_3
_geom_angle
_geom_angle_site_symmetry_1
_geom_angle_site_symmetry_3
_geom_angle_publ_flag
C11 Au1 P1 177.24(6) . . ?
C11 Au1 Au2 80.19(6) . . ?
P1 Au1 Au2 101.441(13) . . ?
C2 C1 Au2 178.3(2) . . ?
C1 C2 C3 175.5(2) . . ?
C2 C3 C4 127.25(19) . . ?
C2 C3 S1 119.25(16) . . ?
C4 C3 S1 113.28(15) . . ?
C5 C4 C3 105.01(18) . . ?
C5 C4 H4A 127.5 . . ?
C3 C4 H4A 127.5 . . ?
C6 C5 C4 116.1(2) . . ?
C6 C5 H5A 121.9 . . ?
C4 C5 H5A 121.9 . . ?
C5 C6 S1 112.83(18) . . ?
C5 C6 H6A 123.6 . . ?
S1 C6 H6A 123.6 . . ?
C6 S1 C3 92.73(12) . . ?
C1 Au2 P2 175.27(6) . . ?
C1 Au2 Au1 81.71(6) . . ?
P2 Au2 Au1 102.461(13) . . ?
C12 C11 Au1 176.19(18) . . ?
C11 C12 C13 178.6(2) . . ?
C12 C13 C14' 131.6(4) . . ?
C12 C13 C14 133.8(3) . . ?
C12 C13 S2' 122.40(19) . . ?
C14' C13 S2' 106.0(3) . . ?
C12 C13 S2 123.01(19) . . ?
C14 C13 S2 103.2(3) . . ?
C15 C14 C13 103.7(6) . . ?
C15 C14 H14A 128.2 . . ?
C13 C14 H14A 128.2 . . ?
C16 C15 C14 112.0(6) . . ?
C16 C15 H15A 124.0 . . ?
C14 C15 H15A 124.0 . . ?
C15 C16 S2 117.7(5) . . ?
C15 C16 H16A 121.1 . . ?
S2 C16 H16A 121.1 . . ?
C16 S2 C13 103.3(3) . . ?
C15' C14' C13 102.2(7) . . ?
C15' C14' H14B 128.9 . . ?
C13 C14' H14B 128.9 . . ?
C16' C15' C14' 111.3(6) . . ?
C16' C15' H15B 124.3 . . ?
C14' C15' H15B 124.3 . . ?
C15' C16' S2' 117.0(4) . . ?
C15' C16' H16B 121.5 . . ?
S2' C16' H16B 121.5 . . ?
C16' S2' C13 103.3(3) . . ?
C41 P1 C21 108.49(9) . . ?
C41 P1 C31 104.21(9) . . ?
C21 P1 C31 102.89(9) . . ?
C41 P1 Au1 112.53(6) . . ?
C21 P1 Au1 113.67(6) . . ?
C31 P1 Au1 114.18(7) . . ?
C22 C21 C26 119.28(18) . . ?
C22 C21 P1 118.53(15) . . ?
C26 C21 P1 122.10(15) . . ?
C23 C22 C21 119.98(19) . . ?
C23 C22 H22A 120.0 . . ?
C21 C22 H22A 120.0 . . ?
C24 C23 C22 120.46(19) . . ?
C24 C23 H23A 119.8 . . ?
C22 C23 H23A 119.8 . . ?
C23 C24 C25 119.85(19) . . ?
C23 C24 H24A 120.1 . . ?
C25 C24 H24A 120.1 . . ?
C24 C25 C26 120.23(19) . . ?
C24 C25 H25A 119.9 . . ?
C26 C25 H25A 119.9 . . ?
C25 C26 C21 120.16(19) . . ?
C25 C26 H26A 119.9 . . ?
C21 C26 H26A 119.9 . . ?
C32 C31 C36 119.47(19) . . ?
C32 C31 P1 122.41(16) . . ?
C36 C31 P1 117.81(16) . . ?
C31 C32 C33 119.9(2) . . ?
C31 C32 H32A 120.1 . . ?
C33 C32 H32A 120.1 . . ?
C34 C33 C32 120.3(2) . . ?
C34 C33 H33A 119.9 . . ?
C32 C33 H33A 119.9 . . ?
C33 C34 C35 120.0(2) . . ?
C33 C34 H34A 120.0 . . ?
C35 C34 H34A 120.0 . . ?
C34 C35 C36 119.9(2) . . ?
C34 C35 H35A 120.0 . . ?
C36 C35 H35A 120.0 . . ?
C35 C36 C31 120.4(2) . . ?
C35 C36 H36A 119.8 . . ?
C31 C36 H36A 119.8 . . ?
C46 C41 C42 119.70(18) . . ?
C46 C41 P1 122.87(15) . . ?
C42 C41 P1 117.42(15) . . ?
C43 C42 C41 120.16(19) . . ?
C43 C42 H42A 119.9 . . ?
C41 C42 H42A 119.9 . . ?
C42 C43 C44 119.88(19) . . ?
C42 C43 H43A 120.1 . . ?
C44 C43 H43A 120.1 . . ?
C45 C44 C43 120.3(2) . . ?
C45 C44 H44A 119.9 . . ?
C43 C44 H44A 119.9 . . ?
C44 C45 C46 120.2(2) . . ?
C44 C45 H45A 119.9 . . ?
C46 C45 H45A 119.9 . . ?
C41 C46 C45 119.73(19) . . ?
C41 C46 H46A 120.1 . . ?
C45 C46 H46A 120.1 . . ?
C81 P2 C71 106.33(10) . . ?
C81 P2 C61 100.81(9) . . ?
C71 P2 C61 107.45(9) . . ?
C81 P2 Au2 115.82(7) . . ?
C71 P2 Au2 112.80(6) . . ?
C61 P2 Au2 112.63(7) . . ?
C62 C61 C66 119.34(19) . . ?
C62 C61 P2 118.56(15) . . ?
C66 C61 P2 121.60(16) . . ?
C63 C62 C61 120.4(2) . . ?
C63 C62 H62A 119.8 . . ?
C61 C62 H62A 119.8 . . ?
C64 C63 C62 119.7(2) . . ?
C64 C63 H63A 120.1 . . ?
C62 C63 H63A 120.1 . . ?
C63 C64 C65 120.3(2) . . ?
C63 C64 H64A 119.9 . . ?
C65 C64 H64A 119.9 . . ?
C66 C65 C64 119.8(2) . . ?
C66 C65 H65A 120.1 . . ?
C64 C65 H65A 120.1 . . ?
C65 C66 C61 120.4(2) . . ?
C65 C66 H66A 119.8 . . ?
C61 C66 H66A 119.8 . . ?
C72 C71 C76 119.65(19) . . ?
C72 C71 P2 122.25(16) . . ?
C76 C71 P2 117.70(15) . . ?
C71 C72 C73 119.8(2) . . ?
C71 C72 H72A 120.1 . . ?
C73 C72 H72A 120.1 . . ?
C74 C73 C72 120.3(2) . . ?
C74 C73 H73A 119.8 . . ?
C72 C73 H73A 119.8 . . ?
C73 C74 C75 119.9(2) . . ?
C73 C74 H74A 120.0 . . ?
C75 C74 H74A 120.0 . . ?
C76 C75 C74 120.2(2) . . ?
C76 C75 H75A 119.9 . . ?
C74 C75 H75A 119.9 . . ?
C75 C76 C71 120.1(2) . . ?
C75 C76 H76A 119.9 . . ?
C71 C76 H76A 119.9 . . ?
C86 C81 C82 120.0(2) . . ?
C86 C81 P2 122.28(16) . . ?
C82 C81 P2 117.11(17) . . ?
C83 C82 C81 119.7(2) . . ?
C83 C82 H82A 120.1 . . ?
C81 C82 H82A 120.1 . . ?
C84 C83 C82 120.1(2) . . ?
C84 C83 H83A 120.0 . . ?
C82 C83 H83A 120.0 . . ?
C83 C84 C85 120.6(2) . . ?
C83 C84 H84A 119.7 . . ?
C85 C84 H84A 119.7 . . ?
C84 C85 C86 120.0(3) . . ?
C84 C85 H85A 120.0 . . ?
C86 C85 H85A 120.0 . . ?
C81 C86 C85 119.6(2) . . ?
C81 C86 H86A 120.2 . . ?
C85 C86 H86A 120.2 . . ?

loop_
_geom_bond_atom_site_label_1
_geom_bond_atom_site_label_2
_geom_bond_distance
_geom_bond_site_symmetry_2
_geom_bond_publ_flag
Au1 C11 1.995(2) . ?
Au1 P1 2.2780(5) . ?
Au1 Au2 3.14443(14) . ?
C1 C2 1.213(3) . ?
C1 Au2 1.989(2) . ?
C2 C3 1.420(3) . ?
C3 C4 1.484(3) . ?
C3 S1 1.712(2) . ?
C4 C5 1.468(3) . ?
C4 H4A 0.9500 . ?
C5 C6 1.361(4) . ?
C5 H5A 0.9500 . ?
C6 S1 1.687(2) . ?
C6 H6A 0.9500 . ?
Au2 P2 2.2769(5) . ?
C11 C12 1.216(3) . ?
C12 C13 1.416(3) . ?
C13 C14' 1.575(15) . ?
C13 C14 1.608(12) . ?
C13 S2' 1.627(3) . ?
C13 S2 1.632(4) . ?
C14 C15 1.484(8) . ?
C14 H14A 0.9500 . ?
C15 C16 1.328(8) . ?
C15 H15A 0.9500 . ?
C16 S2 1.404(6) . ?
C16 H16A 0.9500 . ?
C14' C15' 1.560(9) . ?
C14' H14B 0.9500 . ?
C15' C16' 1.334(8) . ?
C15' H15B 0.9500 . ?
C16' S2' 1.428(6) . ?
C16' H16B 0.9500 . ?
P1 C41 1.813(2) . ?
P1 C21 1.8154(19) . ?
P1 C31 1.818(2) . ?
C21 C22 1.398(3) . ?
C21 C26 1.398(3) . ?
C22 C23 1.393(3) . ?
C22 H22A 0.9500 . ?
C23 C24 1.386(3) . ?
C23 H23A 0.9500 . ?
C24 C25 1.387(3) . ?
C24 H24A 0.9500 . ?
C25 C26 1.394(3) . ?
C25 H25A 0.9500 . ?
C26 H26A 0.9500 . ?
C31 C32 1.391(3) . ?
C31 C36 1.395(3) . ?
C32 C33 1.394(3) . ?
C32 H32A 0.9500 . ?
C33 C34 1.385(4) . ?
C33 H33A 0.9500 . ?
C34 C35 1.387(4) . ?
C34 H34A 0.9500 . ?
C35 C36 1.388(3) . ?
C35 H35A 0.9500 . ?
C36 H36A 0.9500 . ?
C41 C46 1.393(3) . ?
C41 C42 1.400(3) . ?
C42 C43 1.388(3) . ?
C42 H42A 0.9500 . ?
C43 C44 1.390(3) . ?
C43 H43A 0.9500 . ?
C44 C45 1.385(3) . ?
C44 H44A 0.9500 . ?
C45 C46 1.396(3) . ?
C45 H45A 0.9500 . ?
C46 H46A 0.9500 . ?
P2 C81 1.807(2) . ?
P2 C71 1.813(2) . ?
P2 C61 1.816(2) . ?
C61 C62 1.396(3) . ?
C61 C66 1.403(3) . ?
C62 C63 1.391(3) . ?
C62 H62A 0.9500 . ?
C63 C64 1.388(3) . ?
C63 H63A 0.9500 . ?
C64 C65 1.401(3) . ?
C64 H64A 0.9500 . ?
C65 C66 1.378(3) . ?
C65 H65A 0.9500 . ?
C66 H66A 0.9500 . ?
C71 C72 1.394(3) . ?
C71 C76 1.401(3) . ?
C72 C73 1.395(3) . ?
C72 H72A 0.9500 . ?
C73 C74 1.386(4) . ?
C73 H73A 0.9500 . ?
C74 C75 1.393(4) . ?
C74 H74A 0.9500 . ?
C75 C76 1.385(3) . ?
C75 H75A 0.9500 . ?
C76 H76A 0.9500 . ?
C81 C86 1.393(3) . ?
C81 C82 1.398(3) . ?
C82 C83 1.394(3) . ?
C82 H82A 0.9500 . ?
C83 C84 1.378(4) . ?
C83 H83A 0.9500 . ?
C84 C85 1.387(4) . ?
C84 H84A 0.9500 . ?
C85 C86 1.394(3) . ?
C85 H85A 0.9500 . ?
C86 H86A 0.9500 . ?

loop_
_publcif_info_cif.paper_type
?
